data_7001845
loop_
_publ_author_name
'Deng, Zhao-Peng'
'Zhu, Zhi-Biao'
'Gao, Shan'
'Huo, Li-Hua'
'Zhao, Hui'
'Ng, Seik Weng'

_publ_section_title
;
 A series of silver(i) pyridone-sulfonates with 1-D
 &#x201C;butterfly&#x201D; chain, 2-D lamellar network and 3-D pillared
 layered frameworks: syntheses, structures and characterizations
;
_journal_issue 33
_journal_name_full 'Dalton Transactions'
_journal_page_first 6552
_journal_page_last 6561
_journal_paper_doi 10.1039/b907389b
_journal_year 2009
_chemical_formula_moiety 'C5 H4 Ag2 N2 O7 S'
_chemical_formula_sum 'C5 H4 Ag2 N2 O7 S'
_chemical_formula_weight 451.90
_chemical_name_systematic
;
?
;
_space_group_IT_number 14
_symmetry_cell_setting monoclinic
_symmetry_space_group_name_Hall '-P 2ybc'
_symmetry_space_group_name_H-M 'P 1 21/c 1'
_atom_sites_solution_hydrogens geom
_atom_sites_solution_primary direct
_atom_sites_solution_secondary difmap
_audit_creation_method SHELXL-97
_cell_angle_alpha 90.00
_cell_angle_beta 97.25(3)
_cell_angle_gamma 90.00
_cell_formula_units_Z 4
_cell_length_a 5.5773(11)
_cell_length_b 18.952(4)
_cell_length_c 9.4721(19)
_cell_measurement_reflns_used 8717
_cell_measurement_temperature 295(2)
_cell_measurement_theta_max 27.43
_cell_measurement_theta_min 3.06
_cell_volume 993.2(4)
_computing_cell_refinement RAPID-AUTO
_computing_data_collection 'RAPID-AUTO (Rigaku Corporation, 1998)'
_computing_data_reduction 'CrystalStructure (Rigaku/MSC and Rigaku Corporation, 2002)'
_computing_molecular_graphics 'ORTEP-II (Johnson, 1976)'
_computing_publication_material SHELXL-97
_computing_structure_refinement 'SHELXL-97 (Sheldrick, 1997)'
_computing_structure_solution 'SHELXS-97 (Sheldrick, 1997)'
_diffrn_ambient_temperature 295(2)
_diffrn_detector_area_resol_mean 10.000
_diffrn_measured_fraction_theta_full 0.999
_diffrn_measured_fraction_theta_max 0.999
_diffrn_measurement_device_type 'Rigaku RAXIS-RAPID'
_diffrn_measurement_method '\w scan'
_diffrn_radiation_monochromator graphite
_diffrn_radiation_source 'fine-focus sealed tube'
_diffrn_radiation_type MoK\a
_diffrn_radiation_wavelength 0.71073
_diffrn_reflns_av_R_equivalents 0.0242
_diffrn_reflns_av_sigmaI/netI 0.0205
_diffrn_reflns_limit_h_max 7
_diffrn_reflns_limit_h_min -6
_diffrn_reflns_limit_k_max 24
_diffrn_reflns_limit_k_min -24
_diffrn_reflns_limit_l_max 12
_diffrn_reflns_limit_l_min -12
_diffrn_reflns_number 9549
_diffrn_reflns_theta_full 27.44
_diffrn_reflns_theta_max 27.44
_diffrn_reflns_theta_min 3.05
_diffrn_standards_decay_% 0
_diffrn_standards_interval_count 0
_diffrn_standards_interval_time 0
_diffrn_standards_number 0
_exptl_absorpt_coefficient_mu 4.180
_exptl_absorpt_correction_T_max 0.538
_exptl_absorpt_correction_T_min 0.369
_exptl_absorpt_correction_type multi-scan
_exptl_absorpt_process_details 'ABSCOR (Higashi, 1995)'
_exptl_crystal_colour colorless
_exptl_crystal_density_diffrn 3.022
_exptl_crystal_density_method 'not measured'
_exptl_crystal_description prism
_exptl_crystal_F_000 856
_exptl_crystal_size_max 0.27
_exptl_crystal_size_mid 0.21
_exptl_crystal_size_min 0.15
_refine_diff_density_max 0.592
_refine_diff_density_min -0.964
_refine_diff_density_rms 0.126
_refine_ls_extinction_method none
_refine_ls_goodness_of_fit_ref 1.122
_refine_ls_hydrogen_treatment constr
_refine_ls_matrix_type full
_refine_ls_number_parameters 154
_refine_ls_number_reflns 2269
_refine_ls_number_restraints 0
_refine_ls_restrained_S_all 1.122
_refine_ls_R_factor_all 0.0287
_refine_ls_R_factor_gt 0.0257
_refine_ls_shift/su_max 0.001
_refine_ls_shift/su_mean 0.000
_refine_ls_structure_factor_coef Fsqd
_refine_ls_weighting_details 'calc w=1/[\s^2^(Fo^2^)+(0.0262P)^2^+1.6331P] where P=(Fo^2^+2Fc^2^)/3'
_refine_ls_weighting_scheme calc
_refine_ls_wR_factor_gt 0.0613
_refine_ls_wR_factor_ref 0.0655
_reflns_number_gt 2087
_reflns_number_total 2269
_reflns_threshold_expression I>2\s(I)
_cod_data_source_file b907389b.txt
_cod_data_source_block complex3
_cod_depositor_comments
;
The following automatic conversions were performed:
'_symmetry_cell_setting' value 'Monoclinic' changed to 'monoclinic'
according to '/home/saulius/struct/CIF-dictionaries/cif_core.dic'
dictionary named 'cif_core.dic' version 2.4.1 from 2010-06-29.

Automatic conversion script
Id: cif_fix_enum 1527 2010-12-29 10:47:43Z saulius 
;
_cod_original_sg_symbol_H-M 'P 21/c'
_cod_database_code 7001845

loop_
_symmetry_equiv_pos_as_xyz
'x, y, z'
'-x, y+1/2, -z+1/2'
'-x, -y, -z'
'x, -y-1/2, z-1/2'

loop_
_atom_site_label
_atom_site_type_symbol
_atom_site_fract_x
_atom_site_fract_y
_atom_site_fract_z
_atom_site_U_iso_or_equiv
_atom_site_adp_type
_atom_site_occupancy
_atom_site_symmetry_multiplicity
_atom_site_calc_flag
_atom_site_refinement_flags
_atom_site_disorder_assembly
_atom_site_disorder_group
Ag1 Ag 0.26209(4) 0.477573(13) 0.39952(3) 0.03196(9) Uani 1 1 d . . .
Ag2 Ag 0.70698(6) 0.520605(14) 0.19430(3) 0.04245(10) Uani 1 1 d . . .
S1 S 0.21761(14) 0.62747(4) 0.59886(8) 0.02743(16) Uani 1 1 d . . .
O1 O 0.0695(4) 0.57850(13) 0.5052(3) 0.0402(6) Uani 1 1 d . . .
O2 O 0.0779(5) 0.67477(13) 0.6741(3) 0.0431(6) Uani 1 1 d . . .
O3 O 0.4049(4) 0.58965(12) 0.6927(2) 0.0332(5) Uani 1 1 d . . .
O4 O 0.5409(4) 0.58068(11) 0.3772(2) 0.0298(5) Uani 1 1 d . . .
O5 O 0.3564(4) 0.57314(14) 0.0381(3) 0.0434(6) Uani 1 1 d . . .
O6 O 0.1160(5) 0.50854(13) 0.1468(3) 0.0396(6) Uani 1 1 d . . .
O7 O 0.0147(6) 0.61532(16) 0.0839(4) 0.0624(9) Uani 1 1 d . . .
N1 N 0.4965(5) 0.79301(14) 0.4255(3) 0.0359(6) Uani 1 1 d . . .
H1N H 0.4827 0.8380 0.4324 0.043 Uiso 1 1 calc R . .
N2 N 0.1623(5) 0.56652(15) 0.0902(3) 0.0341(6) Uani 1 1 d . . .
C1 C 0.3624(6) 0.75114(16) 0.4980(3) 0.0307(6) Uani 1 1 d . . .
H1 H 0.2574 0.7711 0.5556 0.037 Uiso 1 1 calc R . .
C2 C 0.3780(5) 0.67929(15) 0.4883(3) 0.0245(6) Uani 1 1 d . . .
C3 C 0.5307(5) 0.64727(15) 0.3950(3) 0.0246(6) Uani 1 1 d . . .
C4 C 0.6717(6) 0.69545(17) 0.3242(4) 0.0336(7) Uani 1 1 d . . .
H4 H 0.7787 0.6781 0.2650 0.040 Uiso 1 1 calc R . .
C5 C 0.6523(7) 0.76628(18) 0.3420(4) 0.0363(7) Uani 1 1 d . . .
H5 H 0.7478 0.7966 0.2959 0.044 Uiso 1 1 calc R . .

loop_
_atom_site_aniso_label
_atom_site_aniso_U_11
_atom_site_aniso_U_22
_atom_site_aniso_U_33
_atom_site_aniso_U_23
_atom_site_aniso_U_13
_atom_site_aniso_U_12
Ag1 0.03121(14) 0.03191(15) 0.03376(15) 0.00338(9) 0.00794(10) -0.00222(9)
Ag2 0.04850(18) 0.03748(16) 0.04645(18) 0.00318(11) 0.02580(13) 0.00502(12)
S1 0.0283(3) 0.0233(3) 0.0331(4) 0.0006(3) 0.0131(3) -0.0005(3)
O1 0.0326(12) 0.0364(13) 0.0530(15) -0.0059(11) 0.0112(11) -0.0111(10)
O2 0.0472(14) 0.0382(13) 0.0493(15) -0.0015(11) 0.0273(12) 0.0076(11)
O3 0.0374(12) 0.0303(12) 0.0336(12) 0.0073(9) 0.0109(10) 0.0043(10)
O4 0.0357(11) 0.0223(10) 0.0333(12) -0.0036(9) 0.0116(9) -0.0001(9)
O5 0.0359(12) 0.0485(15) 0.0489(15) 0.0090(12) 0.0182(11) -0.0009(11)
O6 0.0506(15) 0.0394(13) 0.0288(12) 0.0069(10) 0.0048(11) -0.0114(11)
O7 0.0632(19) 0.0456(16) 0.085(2) -0.0012(15) 0.0346(17) 0.0146(15)
N1 0.0443(16) 0.0193(12) 0.0447(17) 0.0052(11) 0.0083(13) -0.0019(11)
N2 0.0399(15) 0.0353(15) 0.0287(14) -0.0037(11) 0.0104(11) -0.0052(13)
C1 0.0362(16) 0.0244(14) 0.0318(16) 0.0004(12) 0.0055(13) 0.0022(13)
C2 0.0281(14) 0.0211(13) 0.0251(14) 0.0026(11) 0.0070(11) -0.0002(11)
C3 0.0266(13) 0.0245(14) 0.0229(14) 0.0018(11) 0.0041(11) -0.0012(11)
C4 0.0369(16) 0.0337(17) 0.0329(17) 0.0040(13) 0.0150(13) -0.0010(14)
C5 0.0409(18) 0.0306(16) 0.0390(18) 0.0105(14) 0.0109(14) -0.0072(14)

loop_
_atom_type_symbol
_atom_type_description
_atom_type_scat_dispersion_real
_atom_type_scat_dispersion_imag
_atom_type_scat_source
C C 0.0033 0.0016 'International Tables Vol C Tables 4.2.6.8 and 6.1.1.4'
H H 0.0000 0.0000 'International Tables Vol C Tables 4.2.6.8 and 6.1.1.4'
N N 0.0061 0.0033 'International Tables Vol C Tables 4.2.6.8 and 6.1.1.4'
O O 0.0106 0.0060 'International Tables Vol C Tables 4.2.6.8 and 6.1.1.4'
S S 0.1246 0.1234 'International Tables Vol C Tables 4.2.6.8 and 6.1.1.4'
Ag Ag -0.8971 1.1015 'International Tables Vol C Tables 4.2.6.8 and 6.1.1.4'

loop_
_geom_angle_atom_site_label_1
_geom_angle_atom_site_label_2
_geom_angle_atom_site_label_3
_geom_angle
_geom_angle_site_symmetry_1
_geom_angle_site_symmetry_3
_geom_angle_publ_flag
O1 Ag1 O1 78.20(9) 3_566 . ?
O1 Ag1 O3 123.13(8) 3_566 3_666 ?
O1 Ag1 O3 156.63(8) . 3_666 ?
O1 Ag1 O6 106.85(9) 3_566 . ?
O1 Ag1 O6 95.77(9) . . ?
O3 Ag1 O6 87.23(9) 3_666 . ?
O1 Ag1 O4 76.42(8) 3_566 3_666 ?
O1 Ag1 O4 99.53(8) . 3_666 ?
O3 Ag1 O4 78.76(7) 3_666 3_666 ?
O6 Ag1 O4 164.70(8) . 3_666 ?
O1 Ag1 O4 152.25(8) 3_566 . ?
O1 Ag1 O4 74.82(7) . . ?
O3 Ag1 O4 82.66(7) 3_666 . ?
O6 Ag1 O4 82.40(8) . . ?
O4 Ag1 O4 101.67(7) 3_666 . ?
O1 Ag1 Ag1 121.10(7) 3_566 3_666 ?
O1 Ag1 Ag1 85.59(6) . 3_666 ?
O3 Ag1 Ag1 75.21(6) 3_666 3_666 ?
O6 Ag1 Ag1 131.08(6) . 3_666 ?
O4 Ag1 Ag1 50.98(5) 3_666 3_666 ?
O4 Ag1 Ag1 50.69(5) . 3_666 ?
O4 Ag2 O6 131.06(8) . 1_655 ?
O4 Ag2 O3 86.90(8) . 3_666 ?
O6 Ag2 O3 107.49(8) 1_655 3_666 ?
O4 Ag2 O5 83.83(8) . . ?
O6 Ag2 O5 128.24(8) 1_655 . ?
O3 Ag2 O5 111.85(8) 3_666 . ?
O4 Ag2 O5 148.95(7) . 3_665 ?
O3 Ag2 O5 77.93(7) 3_666 3_665 ?
O5 Ag2 O5 77.14(8) . 3_665 ?
O6 Ag2 O5 79.70(8) 1_655 3_665 ?
O7 Ag2 O5 97.82(9) 1_655 3_665 ?
O7 Ag2 O4 106.45(9) 1_655 . ?
O7 Ag2 O5 89.65(8) 1_655 . ?
O7 Ag2 O3 156.09(8) 1_655 3_666 ?
O7 Ag2 O6 48.82(9) 1_655 1_655 ?
O2 S1 O1 113.35(16) . . ?
O2 S1 O3 113.16(15) . . ?
O1 S1 O3 111.14(15) . . ?
O2 S1 C2 107.20(15) . . ?
O1 S1 C2 106.45(15) . . ?
O3 S1 C2 104.84(14) . . ?
S1 O1 Ag1 117.02(15) . 3_566 ?
S1 O1 Ag1 119.72(14) . . ?
Ag1 O1 Ag1 101.80(9) 3_566 . ?
S1 O3 Ag2 118.47(13) . 3_666 ?
S1 O3 Ag1 122.68(13) . 3_666 ?
Ag2 O3 Ag1 87.69(7) 3_666 3_666 ?
C3 O4 Ag2 127.10(19) . . ?
C3 O4 Ag1 110.22(18) . 3_666 ?
Ag2 O4 Ag1 103.64(8) . 3_666 ?
C3 O4 Ag1 135.80(19) . . ?
Ag2 O4 Ag1 89.49(7) . . ?
Ag1 O4 Ag1 78.33(6) 3_666 . ?
N2 O5 Ag2 112.1(2) . . ?
N2 O6 Ag2 104.3(2) . 1_455 ?
N2 O6 Ag1 123.4(2) . . ?
Ag2 O6 Ag1 92.62(9) 1_455 . ?
C1 N1 C5 121.5(3) . . ?
C1 N1 H1N 119.2 . . ?
C5 N1 H1N 119.2 . . ?
O7 N2 O5 120.7(3) . . ?
O7 N2 O6 120.1(3) . . ?
O5 N2 O6 119.2(3) . . ?
N1 C1 C2 120.8(3) . . ?
N1 C1 H1 119.6 . . ?
C2 C1 H1 119.6 . . ?
C1 C2 C3 120.6(3) . . ?
C1 C2 S1 118.3(2) . . ?
C3 C2 S1 121.0(2) . . ?
O4 C3 C4 122.3(3) . . ?
O4 C3 C2 122.6(3) . . ?
C4 C3 C2 115.0(3) . . ?
C5 C4 C3 121.1(3) . . ?
C5 C4 H4 119.4 . . ?
C3 C4 H4 119.4 . . ?
N1 C5 C4 120.8(3) . . ?
N1 C5 H5 119.6 . . ?
C4 C5 H5 119.6 . . ?

loop_
_geom_bond_atom_site_label_1
_geom_bond_atom_site_label_2
_geom_bond_distance
_geom_bond_site_symmetry_2
_geom_bond_publ_flag
Ag1 O1 2.405(2) 3_566 ?
Ag1 O1 2.467(3) . ?
Ag1 O3 2.499(2) 3_666 ?
Ag1 O6 2.499(2) . ?
Ag1 O4 2.513(2) 3_666 ?
Ag1 O4 2.523(2) . ?
Ag1 Ag1 3.1802(8) 3_666 ?
Ag1 Ag2 3.4377(8) . ?
Ag2 O4 2.358(2) . ?
Ag2 O6 2.391(3) 1_655 ?
Ag2 O3 2.464(2) 3_666 ?
Ag2 O5 2.505(3) . ?
Ag2 O5 2.816(3) 3_665 ?
Ag2 O7 2.777(4) 1_655 ?
S1 O2 1.435(2) . ?
S1 O1 1.465(2) . ?
S1 O3 1.470(2) . ?
S1 C2 1.760(3) . ?
O1 Ag1 2.405(2) 3_566 ?
O3 Ag2 2.464(2) 3_666 ?
O3 Ag1 2.499(2) 3_666 ?
O4 C3 1.276(4) . ?
O4 Ag1 2.513(2) 3_666 ?
O5 N2 1.252(4) . ?
O6 N2 1.264(4) . ?
O6 Ag2 2.391(3) 1_455 ?
O7 N2 1.235(4) . ?
N1 C1 1.338(4) . ?
N1 C5 1.345(5) . ?
N1 H1N 0.8600 . ?
C1 C2 1.368(4) . ?
C1 H1 0.9300 . ?
C2 C3 1.437(4) . ?
C3 C4 1.426(4) . ?
C4 C5 1.359(5) . ?
C4 H4 0.9300 . ?
C5 H5 0.9300 . ?

loop_
_geom_hbond_atom_site_label_D
_geom_hbond_atom_site_label_H
_geom_hbond_atom_site_label_A
_geom_hbond_distance_DH
_geom_hbond_distance_HA
_geom_hbond_distance_DA
_geom_hbond_angle_DHA
_geom_hbond_site_symmetry_A
N1 H1N O5 0.86 2.12 2.897(4) 149.4 4_576

loop_
_geom_torsion_atom_site_label_1
_geom_torsion_atom_site_label_2
_geom_torsion_atom_site_label_3
_geom_torsion_atom_site_label_4
_geom_torsion
_geom_torsion_site_symmetry_1
_geom_torsion_site_symmetry_2
_geom_torsion_site_symmetry_3
_geom_torsion_site_symmetry_4
_geom_torsion_publ_flag
O2 S1 O1 Ag1 -44.6(2) . . . 3_566 ?
O3 S1 O1 Ag1 84.14(16) . . . 3_566 ?
C2 S1 O1 Ag1 -162.25(14) . . . 3_566 ?
O2 S1 O1 Ag1 -168.38(15) . . . . ?
O3 S1 O1 Ag1 -39.60(19) . . . . ?
C2 S1 O1 Ag1 74.01(18) . . . . ?
O1 Ag1 O1 S1 130.8(2) 3_566 . . . ?
O3 Ag1 O1 S1 -26.7(3) 3_666 . . . ?
O6 Ag1 O1 S1 -123.13(16) . . . . ?
O4 Ag1 O1 S1 56.97(17) 3_666 . . . ?
O4 Ag1 O1 S1 -42.63(15) . . . . ?
Ag1 Ag1 O1 S1 7.76(15) 3_666 . . . ?
O1 Ag1 O1 Ag1 0.0 3_566 . . 3_566 ?
O3 Ag1 O1 Ag1 -157.54(16) 3_666 . . 3_566 ?
O6 Ag1 O1 Ag1 106.05(10) . . . 3_566 ?
O4 Ag1 O1 Ag1 -73.84(9) 3_666 . . 3_566 ?
O4 Ag1 O1 Ag1 -173.45(11) . . . 3_566 ?
Ag1 Ag1 O1 Ag1 -123.05(8) 3_666 . . 3_566 ?
O2 S1 O3 Ag2 85.98(18) . . . 3_666 ?
O1 S1 O3 Ag2 -42.90(18) . . . 3_666 ?
C2 S1 O3 Ag2 -157.52(13) . . . 3_666 ?
O2 S1 O3 Ag1 -166.96(14) . . . 3_666 ?
O1 S1 O3 Ag1 64.16(18) . . . 3_666 ?
C2 S1 O3 Ag1 -50.47(18) . . . 3_666 ?
O6 Ag2 O4 C3 68.8(3) 1_655 . . . ?
O3 Ag2 O4 C3 179.5(2) 3_666 . . . ?
O5 Ag2 O4 C3 -68.2(2) . . . . ?
O6 Ag2 O4 Ag1 -60.15(12) 1_655 . . 3_666 ?
O3 Ag2 O4 Ag1 50.46(8) 3_666 . . 3_666 ?
O5 Ag2 O4 Ag1 162.84(9) . . . 3_666 ?
O6 Ag2 O4 Ag1 -138.01(8) 1_655 . . . ?
O3 Ag2 O4 Ag1 -27.40(7) 3_666 . . . ?
O5 Ag2 O4 Ag1 84.98(8) . . . . ?
O1 Ag1 O4 C3 -24.1(4) 3_566 . . . ?
O1 Ag1 O4 C3 -10.2(3) . . . . ?
O3 Ag1 O4 C3 176.1(3) 3_666 . . . ?
O6 Ag1 O4 C3 87.9(3) . . . . ?
O4 Ag1 O4 C3 -107.1(3) 3_666 . . . ?
Ag1 Ag1 O4 C3 -107.1(3) 3_666 . . . ?
O1 Ag1 O4 Ag2 -172.99(14) 3_566 . . . ?
O1 Ag1 O4 Ag2 -159.11(9) . . . . ?
O3 Ag1 O4 Ag2 27.18(7) 3_666 . . . ?
O6 Ag1 O4 Ag2 -60.99(8) . . . . ?
O4 Ag1 O4 Ag2 104.04(8) 3_666 . . . ?
Ag1 Ag1 O4 Ag2 104.04(8) 3_666 . . . ?
O1 Ag1 O4 Ag1 82.97(17) 3_566 . . 3_666 ?
O1 Ag1 O4 Ag1 96.84(8) . . . 3_666 ?
O3 Ag1 O4 Ag1 -76.86(7) 3_666 . . 3_666 ?
O6 Ag1 O4 Ag1 -165.03(8) . . . 3_666 ?
O4 Ag1 O4 Ag1 0.0 3_666 . . 3_666 ?
O4 Ag2 O5 N2 -45.9(2) . . . . ?
O6 Ag2 O5 N2 174.95(19) 1_655 . . . ?
O3 Ag2 O5 N2 38.2(2) 3_666 . . . ?
O1 Ag1 O6 N2 137.8(3) 3_566 . . . ?
O1 Ag1 O6 N2 58.4(3) . . . . ?
O3 Ag1 O6 N2 -98.3(3) 3_666 . . . ?
O4 Ag1 O6 N2 -122.0(3) 3_666 . . . ?
O4 Ag1 O6 N2 -15.4(3) . . . . ?
Ag1 Ag1 O6 N2 -30.7(3) 3_666 . . . ?
O1 Ag1 O6 Ag2 28.70(10) 3_566 . . 1_455 ?
O1 Ag1 O6 Ag2 -50.69(9) . . . 1_455 ?
O3 Ag1 O6 Ag2 152.55(9) 3_666 . . 1_455 ?
O4 Ag1 O6 Ag2 128.9(3) 3_666 . . 1_455 ?
O4 Ag1 O6 Ag2 -124.48(9) . . . 1_455 ?
Ag1 Ag1 O6 Ag2 -139.86(5) 3_666 . . 1_455 ?
Ag2 O5 N2 O7 138.9(3) . . . . ?
Ag2 O5 N2 O6 -42.7(3) . . . . ?
Ag2 O6 N2 O7 6.6(4) 1_455 . . . ?
Ag1 O6 N2 O7 -96.4(4) . . . . ?
Ag2 O6 N2 O5 -171.8(2) 1_455 . . . ?
Ag1 O6 N2 O5 85.2(3) . . . . ?
C5 N1 C1 C2 -0.7(5) . . . . ?
N1 C1 C2 C3 -2.8(5) . . . . ?
N1 C1 C2 S1 174.3(2) . . . . ?
O2 S1 C2 C1 4.8(3) . . . . ?
O1 S1 C2 C1 126.4(3) . . . . ?
O3 S1 C2 C1 -115.7(3) . . . . ?
O2 S1 C2 C3 -178.1(2) . . . . ?
O1 S1 C2 C3 -56.5(3) . . . . ?
O3 S1 C2 C3 61.3(3) . . . . ?
Ag2 O4 C3 C4 -15.5(4) . . . . ?
Ag1 O4 C3 C4 111.0(3) 3_666 . . . ?
Ag1 O4 C3 C4 -155.1(2) . . . . ?
Ag2 O4 C3 C2 165.0(2) . . . . ?
Ag1 O4 C3 C2 -68.6(3) 3_666 . . . ?
Ag1 O4 C3 C2 25.4(4) . . . . ?
C1 C2 C3 O4 -176.3(3) . . . . ?
S1 C2 C3 O4 6.7(4) . . . . ?
C1 C2 C3 C4 4.2(4) . . . . ?
S1 C2 C3 C4 -172.9(2) . . . . ?
O4 C3 C4 C5 178.1(3) . . . . ?
C2 C3 C4 C5 -2.3(5) . . . . ?
C1 N1 C5 C4 2.6(5) . . . . ?
C3 C4 C5 N1 -1.0(5) . . . . ?
